data_4347924
loop_
_publ_author_name
'Zhao, Ran'
'Mei, Lei'
'Wang, Lin'
'Chai, Zhi-Fang'
'Shi, Wei-Qun'

_publ_section_title
;
 Copper/Zinc-Directed Heterometallic Uranyl-Organic Polycatenating
 Frameworks: Synthesis, Characterization, and Anion-Dependent Structural
 Regulation.
;
_journal_issue 20
_journal_name_full 'Inorganic chemistry'
_journal_page_first 10125
_journal_page_last 10134
_journal_paper_doi 10.1021/acs.inorgchem.6b00786
_journal_volume 55
_journal_year 2016
_chemical_formula_sum 'C24 H12 N4 O10 U Zn'
_chemical_formula_weight 819.78
_space_group_IT_number 15
_space_group_name_Hall '-C 2yc'
_space_group_name_H-M_alt 'C 1 2/c 1'
_symmetry_cell_setting monoclinic
_symmetry_space_group_name_H-M 'C 1 2/c 1'
_atom_sites_solution_hydrogens geom
_atom_sites_solution_primary direct
_atom_sites_solution_secondary difmap
_audit_creation_method SHELXL-97
_cell_angle_alpha 90.00
_cell_angle_beta 113.498(3)
_cell_angle_gamma 90.00
_cell_formula_units_Z 8
_cell_length_a 17.4301(3)
_cell_length_b 26.2700(3)
_cell_length_c 15.4596(3)
_cell_measurement_reflns_used 5703
_cell_measurement_temperature 293(2)
_cell_measurement_theta_max 25.00
_cell_measurement_theta_min 2.98
_cell_volume 6491.8(2)
_computing_structure_refinement 'SHELXL-97 (Sheldrick, 1997)'
_computing_structure_solution 'SHELXS-97 (Sheldrick, 1990)'
_diffrn_ambient_temperature 293(2)
_diffrn_measured_fraction_theta_full 0.998
_diffrn_measured_fraction_theta_max 0.998
_diffrn_measurement_device_type ccd
_diffrn_radiation_monochromator graphite
_diffrn_radiation_source 'fine-focus sealed tube'
_diffrn_radiation_type MoK\a
_diffrn_radiation_wavelength 0.71073
_diffrn_reflns_av_R_equivalents 0.0347
_diffrn_reflns_av_sigmaI/netI 0.0462
_diffrn_reflns_limit_h_max 19
_diffrn_reflns_limit_h_min -20
_diffrn_reflns_limit_k_max 25
_diffrn_reflns_limit_k_min -31
_diffrn_reflns_limit_l_max 18
_diffrn_reflns_limit_l_min -18
_diffrn_reflns_number 13637
_diffrn_reflns_theta_full 25.00
_diffrn_reflns_theta_max 25.00
_diffrn_reflns_theta_min 2.98
_exptl_absorpt_coefficient_mu 5.773
_exptl_crystal_colour block
_exptl_crystal_density_diffrn 1.678
_exptl_crystal_density_method 'not measured'
_exptl_crystal_description yellow
_exptl_crystal_F_000 3088
_refine_diff_density_max 1.235
_refine_diff_density_min -0.960
_refine_diff_density_rms 0.122
_refine_ls_extinction_method none
_refine_ls_goodness_of_fit_ref 1.059
_refine_ls_hydrogen_treatment mixed
_refine_ls_matrix_type full
_refine_ls_number_parameters 361
_refine_ls_number_reflns 5703
_refine_ls_number_restraints 0
_refine_ls_restrained_S_all 1.059
_refine_ls_R_factor_all 0.0353
_refine_ls_R_factor_gt 0.0291
_refine_ls_shift/su_max 0.001
_refine_ls_shift/su_mean 0.000
_refine_ls_structure_factor_coef Fsqd
_refine_ls_weighting_details 'calc w=1/[\s^2^(Fo^2^)+(0.0392P)^2^+0.0000P] where P=(Fo^2^+2Fc^2^)/3'
_refine_ls_weighting_scheme calc
_refine_ls_wR_factor_gt 0.0761
_refine_ls_wR_factor_ref 0.0789
_reflns_number_gt 4936
_reflns_number_total 5703
_reflns_threshold_expression >2sigma(I)
_cod_data_source_file ic6b00786_si_002.cif
_cod_data_source_block 1-Zn
_cod_original_sg_symbol_H-M C2/c
_cod_database_code 4347924

loop_
_symmetry_equiv_pos_as_xyz
'x, y, z'
'-x, y, -z+1/2'
'x+1/2, y+1/2, z'
'-x+1/2, y+1/2, -z+1/2'
'-x, -y, -z'
'x, -y, z-1/2'
'-x+1/2, -y+1/2, -z'
'x+1/2, -y+1/2, z-1/2'

loop_
_atom_site_label
_atom_site_type_symbol
_atom_site_fract_x
_atom_site_fract_y
_atom_site_fract_z
_atom_site_U_iso_or_equiv
_atom_site_adp_type
_atom_site_occupancy
_atom_site_symmetry_multiplicity
_atom_site_calc_flag
_atom_site_refinement_flags
U1 U 0.149576(11) 0.737906(7) 0.584168(13) 0.02472(8) Uani 1 1 d .
Zn1 Zn 0.26599(3) 0.469986(19) 0.50064(4) 0.02265(13) Uani 1 1 d .
N2 N 0.3899(2) 0.44385(14) 0.5635(3) 0.0248(9) Uani 1 1 d .
N1 N 0.3364(2) 0.53793(15) 0.5641(3) 0.0263(9) Uani 1 1 d .
C24 C 0.1415(3) 0.6865(2) -0.2590(4) 0.0326(12) Uani 1 1 d .
N4 N 0.2011(2) 0.59796(15) -0.0537(3) 0.0270(9) Uani 1 1 d .
C22 C 0.1421(3) 0.66197(19) -0.1719(4) 0.0307(12) Uani 1 1 d .
N3 N 0.2156(2) 0.54772(15) 0.0992(3) 0.0250(9) Uani 1 1 d .
C4 C 0.4717(3) 0.57449(19) 0.6184(4) 0.0342(13) Uani 1 1 d .
H4 H 0.5295 0.5706 0.6428 0.041 Uiso 1 1 calc R
C23 C 0.1929(3) 0.61987(18) -0.1350(3) 0.0297(12) Uani 1 1 d .
H23 H 0.2225 0.6064 -0.1682 0.036 Uiso 1 1 calc R
C8 C 0.4929(3) 0.37923(18) 0.5931(4) 0.0331(12) Uani 1 1 d .
C1 C 0.3077(3) 0.67838(17) 0.5526(3) 0.0244(11) Uani 1 1 d .
C16 C 0.1741(3) 0.5922(2) 0.0854(4) 0.0357(13) Uani 1 1 d .
C3 C 0.4357(3) 0.62336(19) 0.6043(4) 0.0330(12) Uani 1 1 d .
H3 H 0.4691 0.6523 0.6164 0.040 Uiso 1 1 calc R
C6 C 0.3028(3) 0.58374(17) 0.5534(3) 0.0250(11) Uani 1 1 d .
H6 H 0.2450 0.5867 0.5323 0.030 Uiso 1 1 calc R
C11 C 0.4508(3) 0.47934(18) 0.5998(3) 0.0243(11) Uani 1 1 d .
C5 C 0.4203(3) 0.53277(17) 0.5957(3) 0.0221(10) Uani 1 1 d .
C12 C 0.4112(3) 0.39543(18) 0.5608(4) 0.0292(11) Uani 1 1 d .
H12 H 0.3689 0.3714 0.5359 0.035 Uiso 1 1 calc R
C2 C 0.3508(3) 0.62742(18) 0.5726(3) 0.0249(11) Uani 1 1 d .
C17 C 0.1481(4) 0.6115(2) 0.1522(4) 0.0557(19) Uani 1 1 d .
H17 H 0.1178 0.6417 0.1412 0.067 Uiso 1 1 calc R
C9 C 0.5561(3) 0.4153(2) 0.6301(4) 0.0394(14) Uani 1 1 d .
H9 H 0.6120 0.4058 0.6523 0.047 Uiso 1 1 calc R
C19 C 0.1587(3) 0.61780(19) -0.0054(3) 0.0296(12) Uani 1 1 d .
C14 C 0.2097(3) 0.5407(2) 0.2510(4) 0.0332(12) Uani 1 1 d .
C18 C 0.1679(4) 0.5853(2) 0.2358(4) 0.0553(18) Uani 1 1 d .
H18 H 0.1522 0.5985 0.2822 0.066 Uiso 1 1 calc R
C10 C 0.5337(3) 0.4660(2) 0.6333(4) 0.0382(14) Uani 1 1 d .
H10 H 0.5749 0.4908 0.6580 0.046 Uiso 1 1 calc R
C15 C 0.2327(3) 0.52269(19) 0.1804(3) 0.0308(12) Uani 1 1 d .
H15 H 0.2612 0.4919 0.1897 0.037 Uiso 1 1 calc R
C13 C 0.2324(3) 0.5104(2) 0.3400(4) 0.0372(13) Uani 1 1 d .
C20 C 0.1054(3) 0.6585(2) -0.0386(4) 0.0404(14) Uani 1 1 d .
H20 H 0.0747 0.6706 -0.0056 0.048 Uiso 1 1 calc R
C21 C 0.0985(3) 0.6812(2) -0.1222(4) 0.0386(14) Uani 1 1 d .
H21 H 0.0644 0.7095 -0.1447 0.046 Uiso 1 1 calc R
C7 C 0.5103(4) 0.3239(2) 0.5819(4) 0.0397(14) Uani 1 1 d .
O1 O 0.2325(2) 0.67925(12) 0.5430(3) 0.0336(8) Uani 1 1 d .
O2 O 0.3485(2) 0.71646(12) 0.5458(2) 0.0312(8) Uani 1 1 d .
O4 O 0.0580(2) 0.70733(13) 0.5059(3) 0.0389(9) Uani 1 1 d .
O3 O 0.2426(2) 0.76777(14) 0.6605(3) 0.0415(10) Uani 1 1 d .
O7 O 0.2924(2) 0.47995(16) 0.3610(3) 0.0459(10) Uani 1 1 d .
O10 O 0.1035(2) 0.72842(14) -0.2856(3) 0.0435(10) Uani 1 1 d .
O9 O 0.1777(2) 0.66566(14) -0.3052(3) 0.0444(10) Uani 1 1 d .
O8 O 0.1928(2) 0.51738(15) 0.3910(2) 0.0438(10) Uani 1 1 d .
O5 O 0.5853(2) 0.31414(13) 0.5950(3) 0.0421(10) Uani 1 1 d .
O6 O 0.4549(3) 0.29325(16) 0.5641(4) 0.0778(16) Uani 1 1 d .

loop_
_atom_site_aniso_label
_atom_site_aniso_U_11
_atom_site_aniso_U_22
_atom_site_aniso_U_33
_atom_site_aniso_U_23
_atom_site_aniso_U_13
_atom_site_aniso_U_12
U1 0.02791(12) 0.01371(12) 0.03725(13) 0.00919(8) 0.01795(9) 0.00805(8)
Zn1 0.0251(3) 0.0143(3) 0.0273(3) -0.0010(2) 0.0090(2) 0.0002(2)
N2 0.028(2) 0.010(2) 0.036(2) 0.0044(19) 0.0136(18) 0.0061(18)
N1 0.026(2) 0.014(2) 0.037(2) 0.0007(19) 0.0106(18) 0.0040(18)
C24 0.035(3) 0.027(3) 0.040(3) 0.012(3) 0.018(3) 0.008(3)
N4 0.030(2) 0.025(2) 0.030(2) 0.0080(19) 0.0167(18) 0.0073(19)
C22 0.034(3) 0.025(3) 0.035(3) 0.011(2) 0.016(2) 0.009(2)
N3 0.031(2) 0.019(2) 0.027(2) 0.0039(19) 0.0135(18) 0.0034(19)
C4 0.026(2) 0.020(3) 0.052(3) 0.004(3) 0.011(2) 0.007(2)
C23 0.041(3) 0.021(3) 0.034(3) 0.007(2) 0.023(2) 0.011(2)
C8 0.045(3) 0.016(3) 0.043(3) 0.009(2) 0.021(3) 0.013(3)
C1 0.039(3) 0.011(2) 0.029(3) 0.004(2) 0.019(2) 0.006(2)
C16 0.046(3) 0.030(3) 0.033(3) 0.010(3) 0.018(3) 0.010(3)
C3 0.032(3) 0.014(3) 0.050(3) -0.003(2) 0.014(2) -0.006(2)
C6 0.024(2) 0.012(2) 0.041(3) 0.004(2) 0.014(2) 0.005(2)
C11 0.025(2) 0.013(2) 0.034(3) 0.003(2) 0.010(2) 0.003(2)
C5 0.023(2) 0.014(2) 0.028(3) 0.001(2) 0.009(2) 0.000(2)
C12 0.029(3) 0.011(2) 0.044(3) 0.000(2) 0.011(2) -0.001(2)
C2 0.038(3) 0.016(3) 0.025(2) 0.006(2) 0.016(2) 0.012(2)
C17 0.104(5) 0.039(4) 0.050(4) 0.018(3) 0.058(4) 0.032(4)
C9 0.028(3) 0.029(3) 0.056(4) 0.003(3) 0.012(3) 0.007(3)
C19 0.038(3) 0.023(3) 0.032(3) 0.008(2) 0.019(2) 0.010(2)
C14 0.040(3) 0.032(3) 0.030(3) 0.003(3) 0.017(2) -0.004(3)
C18 0.094(5) 0.045(4) 0.046(4) 0.015(3) 0.048(4) 0.023(4)
C10 0.028(3) 0.018(3) 0.067(4) -0.008(3) 0.016(3) 0.000(2)
C15 0.036(3) 0.020(3) 0.036(3) 0.006(2) 0.014(2) 0.000(2)
C13 0.045(3) 0.031(3) 0.031(3) 0.002(3) 0.009(3) -0.013(3)
C20 0.051(3) 0.042(3) 0.038(3) 0.011(3) 0.028(3) 0.021(3)
C21 0.050(3) 0.029(3) 0.043(3) 0.016(3) 0.025(3) 0.022(3)
C7 0.050(3) 0.019(3) 0.055(4) 0.011(3) 0.025(3) 0.017(3)
O1 0.0376(19) 0.0169(18) 0.055(2) 0.0089(17) 0.0284(18) 0.0106(16)
O2 0.044(2) 0.0138(18) 0.042(2) 0.0037(17) 0.0239(18) 0.0030(17)
O4 0.040(2) 0.024(2) 0.057(2) 0.0039(19) 0.0248(19) -0.0063(18)
O3 0.035(2) 0.036(2) 0.050(2) 0.0019(19) 0.0135(19) 0.0046(18)
O7 0.052(2) 0.044(3) 0.036(2) 0.014(2) 0.0124(19) -0.010(2)
O10 0.059(3) 0.032(2) 0.050(2) 0.019(2) 0.034(2) 0.020(2)
O9 0.066(3) 0.031(2) 0.052(2) 0.023(2) 0.041(2) 0.025(2)
O8 0.060(2) 0.047(2) 0.028(2) 0.0033(19) 0.0209(19) -0.009(2)
O5 0.051(2) 0.020(2) 0.066(3) 0.0119(19) 0.035(2) 0.0177(18)
O6 0.045(2) 0.019(2) 0.150(5) -0.006(3) 0.019(3) -0.002(2)

loop_
_atom_type_symbol
_atom_type_description
_atom_type_scat_dispersion_real
_atom_type_scat_dispersion_imag
_atom_type_scat_source
C C 0.0033 0.0016 'International Tables Vol C Tables 4.2.6.8 and 6.1.1.4'
H H 0.0000 0.0000 'International Tables Vol C Tables 4.2.6.8 and 6.1.1.4'
N N 0.0061 0.0033 'International Tables Vol C Tables 4.2.6.8 and 6.1.1.4'
O O 0.0106 0.0060 'International Tables Vol C Tables 4.2.6.8 and 6.1.1.4'
Zn Zn 0.2839 1.4301 'International Tables Vol C Tables 4.2.6.8 and 6.1.1.4'
U U -9.6767 9.6646 'International Tables Vol C Tables 4.2.6.8 and 6.1.1.4'

loop_
_geom_angle_atom_site_label_1
_geom_angle_atom_site_label_2
_geom_angle_atom_site_label_3
_geom_angle
_geom_angle_site_symmetry_1
_geom_angle_site_symmetry_3
O3 U1 O4 178.44(16) . .
O3 U1 O5 84.81(15) . 3_455
O4 U1 O5 96.35(15) . 3_455
O3 U1 O2 91.31(15) . 7_566
O4 U1 O2 87.93(14) . 7_566
O5 U1 O2 78.14(12) 3_455 7_566
O3 U1 O1 88.44(15) . .
O4 U1 O1 90.12(14) . .
O5 U1 O1 160.08(12) 3_455 .
O2 U1 O1 83.31(11) 7_566 .
O3 U1 O10 90.59(16) . 1_556
O4 U1 O10 90.75(15) . 1_556
O5 U1 O10 72.87(12) 3_455 1_556
O2 U1 O10 150.65(11) 7_566 1_556
O1 U1 O10 126.02(11) . 1_556
O3 U1 O9 90.16(16) . 1_556
O4 U1 O9 90.00(15) . 1_556
O5 U1 O9 125.35(12) 3_455 1_556
O2 U1 O9 156.49(11) 7_566 1_556
O1 U1 O9 73.28(11) . 1_556
O10 U1 O9 52.76(11) 1_556 1_556
O3 U1 C24 89.14(17) . 1_556
O4 U1 C24 91.69(16) . 1_556
O5 U1 C24 99.16(14) 3_455 1_556
O2 U1 C24 177.21(13) 7_566 1_556
O1 U1 C24 99.45(13) . 1_556
O10 U1 C24 26.58(12) 1_556 1_556
O9 U1 C24 26.24(12) 1_556 1_556
O8 Zn1 N3 115.32(15) . 6_566
O8 Zn1 N2 139.16(14) . .
N3 Zn1 N2 104.07(15) 6_566 .
O8 Zn1 N4 97.19(16) . 6_566
N3 Zn1 N4 77.71(14) 6_566 6_566
N2 Zn1 N4 101.40(15) . 6_566
O8 Zn1 N1 85.89(15) . .
N3 Zn1 N1 100.38(15) 6_566 .
N2 Zn1 N1 76.54(14) . .
N4 Zn1 N1 176.84(16) 6_566 .
O8 Zn1 O7 58.36(14) . .
N3 Zn1 O7 165.56(14) 6_566 .
N2 Zn1 O7 85.50(14) . .
N4 Zn1 O7 89.90(14) 6_566 .
N1 Zn1 O7 92.30(14) . .
O8 Zn1 C13 29.22(15) . .
N3 Zn1 C13 143.46(17) 6_566 .
N2 Zn1 C13 112.48(17) . .
N4 Zn1 C13 94.98(16) 6_566 .
N1 Zn1 C13 88.05(16) . .
O7 Zn1 C13 29.17(15) . .
C12 N2 C11 119.2(4) . .
C12 N2 Zn1 123.2(3) . .
C11 N2 Zn1 117.3(3) . .
C6 N1 C5 120.0(4) . .
C6 N1 Zn1 123.4(3) . .
C5 N1 Zn1 114.7(3) . .
O9 C24 O10 120.8(5) . .
O9 C24 C22 120.3(5) . .
O10 C24 C22 118.9(4) . .
O9 C24 U1 60.7(3) . 1_554
O10 C24 U1 60.3(3) . 1_554
C22 C24 U1 175.9(4) . 1_554
C23 N4 C19 118.5(4) . .
C23 N4 Zn1 125.5(3) . 6_565
C19 N4 Zn1 115.7(3) . 6_565
C21 C22 C23 117.8(4) . .
C21 C22 C24 122.8(4) . .
C23 C22 C24 119.3(4) . .
C15 N3 C16 118.6(4) . .
C15 N3 Zn1 124.8(3) . 6_565
C16 N3 Zn1 115.6(3) . 6_565
C5 C4 C3 119.0(4) . .
N4 C23 C22 122.7(4) . .
C12 C8 C9 118.3(4) . .
C12 C8 C7 118.9(5) . .
C9 C8 C7 122.7(5) . .
O2 C1 O1 124.9(4) . .
O2 C1 C2 118.3(4) . .
O1 C1 C2 116.8(4) . .
N3 C16 C17 121.2(5) . .
N3 C16 C19 115.3(4) . .
C17 C16 C19 123.5(5) . .
C2 C3 C4 118.6(5) . .
N1 C6 C2 121.9(4) . .
N2 C11 C10 121.0(4) . .
N2 C11 C5 114.9(4) . .
C10 C11 C5 124.0(4) . .
N1 C5 C4 121.0(4) . .
N1 C5 C11 115.2(4) . .
C4 C5 C11 123.7(4) . .
N2 C12 C8 123.1(5) . .
C3 C2 C6 119.3(4) . .
C3 C2 C1 121.6(5) . .
C6 C2 C1 119.0(4) . .
C16 C17 C18 118.8(5) . .
C8 C9 C10 118.6(4) . .
N4 C19 C20 122.2(4) . .
N4 C19 C16 114.7(4) . .
C20 C19 C16 123.2(4) . .
C18 C14 C15 117.6(5) . .
C18 C14 C13 123.2(5) . .
C15 C14 C13 119.2(5) . .
C14 C18 C17 120.8(5) . .
C11 C10 C9 119.8(5) . .
N3 C15 C14 122.9(5) . .
O8 C13 O7 122.9(5) . .
O8 C13 C14 119.4(5) . .
O7 C13 C14 117.7(5) . .
O8 C13 Zn1 54.3(3) . .
O7 C13 Zn1 68.7(3) . .
C14 C13 Zn1 172.1(4) . .
C19 C20 C21 118.5(4) . .
C22 C21 C20 120.2(5) . .
O6 C7 O5 125.8(5) . .
O6 C7 C8 119.4(5) . .
O5 C7 C8 114.8(5) . .
C1 O1 U1 134.3(3) . .
C1 O2 U1 132.7(3) . 7_566
C13 O7 Zn1 82.1(3) . .
C24 O10 U1 93.1(3) . 1_554
C24 O9 U1 93.1(3) . 1_554
C13 O8 Zn1 96.5(3) . .
C7 O5 U1 131.0(4) . 3_545

loop_
_geom_bond_atom_site_label_1
_geom_bond_atom_site_label_2
_geom_bond_distance
_geom_bond_site_symmetry_2
U1 O3 1.764(4) .
U1 O4 1.766(4) .
U1 O5 2.333(3) 3_455
U1 O2 2.352(3) 7_566
U1 O1 2.367(3) .
U1 O10 2.460(4) 1_556
U1 O9 2.469(3) 1_556
U1 C24 2.827(5) 1_556
Zn1 O8 2.080(4) .
Zn1 N3 2.092(4) 6_566
Zn1 N2 2.099(4) .
Zn1 N4 2.101(4) 6_566
Zn1 N1 2.167(4) .
Zn1 O7 2.394(4) .
Zn1 C13 2.546(5) .
N2 C12 1.331(6) .
N2 C11 1.355(6) .
N1 C6 1.320(6) .
N1 C5 1.350(5) .
C24 O9 1.252(6) .
C24 O10 1.267(6) .
C24 C22 1.488(7) .
C24 U1 2.827(5) 1_554
N4 C23 1.337(6) .
N4 C19 1.347(6) .
N4 Zn1 2.101(4) 6_565
C22 C21 1.374(6) .
C22 C23 1.390(7) .
N3 C15 1.340(6) .
N3 C16 1.344(6) .
N3 Zn1 2.092(4) 6_565
C4 C5 1.370(7) .
C4 C3 1.407(7) .
C8 C12 1.374(6) .
C8 C9 1.391(7) .
C8 C7 1.509(7) .
C1 O2 1.255(5) .
C1 O1 1.260(5) .
C1 C2 1.505(6) .
C16 C17 1.380(7) .
C16 C19 1.482(7) .
C3 C2 1.365(6) .
C6 C2 1.381(6) .
C11 C10 1.372(6) .
C11 C5 1.493(6) .
C17 C18 1.381(8) .
C9 C10 1.395(7) .
C19 C20 1.375(7) .
C14 C18 1.349(8) .
C14 C15 1.389(7) .
C14 C13 1.499(7) .
C13 O8 1.251(6) .
C13 O7 1.252(6) .
C20 C21 1.384(7) .
C7 O6 1.202(7) .
C7 O5 1.267(6) .
O2 U1 2.352(3) 7_566
O10 U1 2.460(3) 1_554
O9 U1 2.469(3) 1_554
O5 U1 2.333(3) 3_545

loop_
_platon_squeeze_void_nr
_platon_squeeze_void_average_x
_platon_squeeze_void_average_y
_platon_squeeze_void_average_z
_platon_squeeze_void_volume
_platon_squeeze_void_count_electrons
_platon_squeeze_void_content
1 0.495 0.013 0.015 2044 444 ' '
